data_4108416
loop_
_publ_author_name
'Michael A. Ischay'
'Mary E. Anzovino'
'Juana Du'
'Tehshik P. Yoon'

_publ_contact_author_address
;
Department of Chemistry
University of Wisconsin-Madison
1101 University Ave
Madison, WI  53706
USA
;
_publ_contact_author_email iguzei@chem.wisc.edu
_publ_contact_author_fax 608-262-0381
_publ_contact_author_name
;
Guzei, Ilia A. 
;
_publ_contact_author_phone 608-263-4694
_publ_section_title
;
 Efficient Visible Light Photocatalysis of [2+2] Enone Cycloadditions
;
_journal_name_full 'Journal of the American Chemical Society'
_journal_page_first 12886
_journal_page_last 12887
_journal_paper_doi 10.1021/ja805387f
_journal_volume 130
_journal_year 2008
_chemical_formula_moiety 'C20 H18 Cl2 O2'
_chemical_formula_sum 'C20 H18 Cl2 O2'
_chemical_formula_weight 361.24
_chemical_name_systematic
; 
 ? 
;
_space_group_IT_number 2
_symmetry_cell_setting triclinic
_symmetry_Int_Tables_number 2
_symmetry_space_group_name_Hall '-P 1'
_symmetry_space_group_name_H-M 'P -1'
_atom_sites_solution_hydrogens geom
_atom_sites_solution_primary direct
_atom_sites_solution_secondary difmap
_audit_creation_method
;
manual editing of the CIF file 
created by SHELXTL Ver. 6.10
and processed with modiCIfer-03272007. 
;
_cell_angle_alpha 84.65(3)
_cell_angle_beta 71.48(3)
_cell_angle_gamma 70.10(3)
_cell_formula_units_Z 2
_cell_length_a 8.400(4)
_cell_length_b 9.951(5)
_cell_length_c 11.472(7)
_cell_measurement_reflns_used 9924
_cell_measurement_temperature 100(2)
_cell_measurement_theta_max 69.88
_cell_measurement_theta_min 4.06
_cell_volume 854.9(8)
_computing_cell_refinement 'SAINT Ver. 7.24A (Bruker-AXS, 2007)'
_computing_data_collection 'APEX2 Ver. 2.1-4 (Bruker-AXS, 2007)'
_computing_data_reduction 'SAINT Ver. 7.24A'
_computing_molecular_graphics SHELXTL
_computing_publication_material SHELXTL
_computing_structure_refinement SHELXTL
_computing_structure_solution 'SHELXTL (Sheldrick, 2008)'
_diffrn_ambient_temperature 100(2)
_diffrn_measured_fraction_theta_full 0.950
_diffrn_measured_fraction_theta_max 0.950
_diffrn_measurement_device_type 'Bruker SMART APEX2 area detector'
_diffrn_measurement_method '0.50\% \w and 0.5 \% \f scans'
_diffrn_radiation_monochromator graphite
_diffrn_radiation_source 'fine-focus sealed tube'
_diffrn_radiation_type Cu-K\a
_diffrn_radiation_wavelength 1.54178
_diffrn_reflns_av_R_equivalents 0.0227
_diffrn_reflns_av_sigmaI/netI 0.0153
_diffrn_reflns_limit_h_max 10
_diffrn_reflns_limit_h_min -9
_diffrn_reflns_limit_k_max 12
_diffrn_reflns_limit_k_min -12
_diffrn_reflns_limit_l_max 13
_diffrn_reflns_limit_l_min -13
_diffrn_reflns_number 13686
_diffrn_reflns_theta_full 69.88
_diffrn_reflns_theta_max 69.88
_diffrn_reflns_theta_min 4.06
_exptl_absorpt_coefficient_mu 3.485
_exptl_absorpt_correction_T_max 0.4420
_exptl_absorpt_correction_T_min 0.3668
_exptl_absorpt_correction_type multi-scan
_exptl_absorpt_process_details
;
SADABS  (Bruker-AXS, 2007)
;
_exptl_crystal_colour colourless
_exptl_crystal_density_diffrn 1.403
_exptl_crystal_description block
_exptl_crystal_F_000 376
_exptl_crystal_size_max 0.36
_exptl_crystal_size_mid 0.30
_exptl_crystal_size_min 0.28
_refine_diff_density_max 0.327
_refine_diff_density_min -0.233
_refine_diff_density_rms 0.051
_refine_ls_extinction_method none
_refine_ls_goodness_of_fit_ref 0.998
_refine_ls_hydrogen_treatment constr
_refine_ls_matrix_type full
_refine_ls_number_parameters 219
_refine_ls_number_reflns 3070
_refine_ls_number_restraints 0
_refine_ls_restrained_S_all 0.998
_refine_ls_R_factor_all 0.0297
_refine_ls_R_factor_gt 0.0290
_refine_ls_shift/su_max 0.001
_refine_ls_shift/su_mean 0.000
_refine_ls_structure_factor_coef Fsqd
_refine_ls_weighting_details 'calc w=1/[\s^2^(Fo^2^)+(0.0479P)^2^+0.4533P] where P=(Fo^2^+2Fc^2^)/3'
_refine_ls_weighting_scheme calc
_refine_ls_wR_factor_gt 0.0775
_refine_ls_wR_factor_ref 0.0782
_reflns_number_gt 2990
_reflns_number_total 3070
_reflns_threshold_expression I>2\s(I)
_cod_data_source_file ja805387f_si_002.cif
_cod_data_source_block yoon09
_cod_original_sg_symbol_Hall '-P 1        '
_cod_original_sg_symbol_H-M 'P -1 '
_cod_database_code 4108416

loop_
_symmetry_equiv_pos_as_xyz
'x, y, z'
'-x, -y, -z'

loop_
_atom_site_label
_atom_site_type_symbol
_atom_site_fract_x
_atom_site_fract_y
_atom_site_fract_z
_atom_site_U_iso_or_equiv
_atom_site_adp_type
_atom_site_occupancy
_atom_site_symmetry_multiplicity
_atom_site_calc_flag
_atom_site_refinement_flags
Cl1 Cl 0.25572(4) 0.99065(3) -0.08801(3) 0.01868(11) Uani 1 1 d .
Cl2 Cl 0.65944(5) 1.09734(3) 0.68974(3) 0.02211(11) Uani 1 1 d .
O1 O 0.48532(13) 0.40746(11) 0.24396(9) 0.0202(2) Uani 1 1 d .
O2 O 0.88319(13) 0.70177(10) 0.18711(9) 0.0178(2) Uani 1 1 d .
C1 C 0.32069(18) 0.64589(15) 0.12304(12) 0.0163(3) Uani 1 1 d .
H1 H 0.2511 0.5903 0.1699 0.020 Uiso 1 1 calc R
C2 C 0.24504(18) 0.76191(15) 0.05902(12) 0.0171(3) Uani 1 1 d .
H2 H 0.1241 0.7867 0.0620 0.020 Uiso 1 1 calc R
C3 C 0.34919(18) 0.84134(14) -0.00968(12) 0.0152(3) Uani 1 1 d .
C4 C 0.52631(18) 0.80660(15) -0.01654(12) 0.0167(3) Uani 1 1 d .
H4 H 0.5960 0.8612 -0.0653 0.020 Uiso 1 1 calc R
C5 C 0.60017(18) 0.69075(15) 0.04892(12) 0.0163(3) Uani 1 1 d .
H5 H 0.7211 0.6665 0.0456 0.020 Uiso 1 1 calc R
C6 C 0.49846(18) 0.60935(14) 0.11969(12) 0.0145(3) Uani 1 1 d .
C7 C 0.57164(18) 0.48523(14) 0.19399(12) 0.0148(3) Uani 1 1 d .
C8 C 0.74857(17) 0.46469(14) 0.21351(12) 0.0142(3) Uani 1 1 d .
H8 H 0.8367 0.4802 0.1358 0.017 Uiso 1 1 calc R
C9 C 0.83215(18) 0.32793(14) 0.27809(12) 0.0159(3) Uani 1 1 d .
H9 H 0.7382 0.2877 0.3286 0.019 Uiso 1 1 calc R
C10 C 0.98802(19) 0.21140(15) 0.19928(14) 0.0214(3) Uani 1 1 d .
H10A H 0.9467 0.1665 0.1474 0.032 Uiso 1 1 calc R
H10B H 1.0418 0.1393 0.2522 0.032 Uiso 1 1 calc R
H10C H 1.0765 0.2528 0.1472 0.032 Uiso 1 1 calc R
C11 C 0.87110(18) 0.42050(14) 0.36016(12) 0.0167(3) Uani 1 1 d .
H11 H 0.9945 0.4239 0.3223 0.020 Uiso 1 1 calc R
C12 C 0.8408(2) 0.38560(16) 0.49522(13) 0.0225(3) Uani 1 1 d .
H12A H 0.7198 0.3822 0.5320 0.034 Uiso 1 1 calc R
H12B H 0.8562 0.4595 0.5372 0.034 Uiso 1 1 calc R
H12C H 0.9267 0.2926 0.5038 0.034 Uiso 1 1 calc R
C13 C 0.73530(17) 0.55568(14) 0.32185(12) 0.0139(3) Uani 1 1 d .
H13 H 0.6149 0.5803 0.3843 0.017 Uiso 1 1 calc R
C14 C 0.79714(17) 0.68396(14) 0.29165(12) 0.0141(3) Uani 1 1 d .
C15 C 0.76198(17) 0.78341(14) 0.39377(12) 0.0145(3) Uani 1 1 d .
C16 C 0.83749(18) 0.89257(14) 0.36757(12) 0.0161(3) Uani 1 1 d .
H16 H 0.9100 0.9010 0.2866 0.019 Uiso 1 1 calc R
C17 C 0.80759(18) 0.98803(14) 0.45822(13) 0.0175(3) Uani 1 1 d .
H17 H 0.8588 1.0621 0.4402 0.021 Uiso 1 1 calc R
C18 C 0.70135(18) 0.97413(14) 0.57638(13) 0.0170(3) Uani 1 1 d .
C19 C 0.62787(19) 0.86556(15) 0.60588(13) 0.0193(3) Uani 1 1 d .
H19 H 0.5577 0.8564 0.6875 0.023 Uiso 1 1 calc R
C20 C 0.65879(18) 0.77042(15) 0.51386(13) 0.0173(3) Uani 1 1 d .
H20 H 0.6091 0.6954 0.5328 0.021 Uiso 1 1 calc R

loop_
_atom_site_aniso_label
_atom_site_aniso_U_11
_atom_site_aniso_U_22
_atom_site_aniso_U_33
_atom_site_aniso_U_23
_atom_site_aniso_U_13
_atom_site_aniso_U_12
Cl1 0.01724(18) 0.01955(18) 0.01859(18) 0.00481(13) -0.00688(14) -0.00510(13)
Cl2 0.0275(2) 0.01874(18) 0.02003(18) -0.00452(13) -0.00719(15) -0.00634(14)
O1 0.0208(5) 0.0207(5) 0.0223(5) 0.0057(4) -0.0069(4) -0.0119(4)
O2 0.0187(5) 0.0208(5) 0.0150(5) 0.0017(4) -0.0030(4) -0.0101(4)
C1 0.0168(7) 0.0190(7) 0.0143(6) -0.0004(5) -0.0025(5) -0.0092(6)
C2 0.0135(6) 0.0217(7) 0.0159(6) -0.0013(5) -0.0039(5) -0.0058(5)
C3 0.0176(7) 0.0157(6) 0.0122(6) -0.0005(5) -0.0053(5) -0.0043(5)
C4 0.0168(7) 0.0184(7) 0.0152(6) 0.0012(5) -0.0030(5) -0.0083(6)
C5 0.0138(6) 0.0192(7) 0.0164(6) -0.0007(5) -0.0042(5) -0.0062(5)
C6 0.0163(7) 0.0155(6) 0.0117(6) -0.0021(5) -0.0032(5) -0.0057(5)
C7 0.0164(7) 0.0152(6) 0.0119(6) -0.0024(5) -0.0018(5) -0.0059(5)
C8 0.0150(6) 0.0133(6) 0.0133(6) 0.0009(5) -0.0031(5) -0.0049(5)
C9 0.0160(7) 0.0151(6) 0.0168(6) 0.0025(5) -0.0052(5) -0.0058(5)
C10 0.0195(7) 0.0176(7) 0.0229(7) -0.0004(6) -0.0050(6) -0.0019(6)
C11 0.0163(7) 0.0151(6) 0.0186(7) 0.0021(5) -0.0060(6) -0.0049(5)
C12 0.0290(8) 0.0199(7) 0.0209(7) 0.0036(6) -0.0120(6) -0.0076(6)
C13 0.0141(6) 0.0139(6) 0.0130(6) 0.0007(5) -0.0032(5) -0.0049(5)
C14 0.0105(6) 0.0150(6) 0.0167(7) 0.0016(5) -0.0055(5) -0.0029(5)
C15 0.0131(6) 0.0140(6) 0.0167(7) 0.0017(5) -0.0064(5) -0.0035(5)
C16 0.0159(6) 0.0169(6) 0.0158(6) 0.0042(5) -0.0060(5) -0.0058(5)
C17 0.0198(7) 0.0145(6) 0.0208(7) 0.0039(5) -0.0092(6) -0.0071(5)
C18 0.0176(7) 0.0145(6) 0.0187(7) -0.0021(5) -0.0082(6) -0.0020(5)
C19 0.0188(7) 0.0210(7) 0.0163(7) 0.0005(5) -0.0028(6) -0.0066(6)
C20 0.0170(7) 0.0172(6) 0.0184(7) 0.0020(5) -0.0046(6) -0.0077(5)

loop_
_atom_type_symbol
_atom_type_description
_atom_type_scat_dispersion_real
_atom_type_scat_dispersion_imag
_atom_type_scat_source
C C 0.0181 0.0091 'International Tables Vol C Tables 4.2.6.8 and 6.1.1.4'
H H 0.0000 0.0000 'International Tables Vol C Tables 4.2.6.8 and 6.1.1.4'
O O 0.0492 0.0322 'International Tables Vol C Tables 4.2.6.8 and 6.1.1.4'
Cl Cl 0.3639 0.7018 'International Tables Vol C Tables 4.2.6.8 and 6.1.1.4'

loop_
_geom_angle_atom_site_label_1
_geom_angle_atom_site_label_2
_geom_angle_atom_site_label_3
_geom_angle
C2 C1 C6 120.91(12)
C2 C1 H1 119.5
C6 C1 H1 119.5
C1 C2 C3 118.75(13)
C1 C2 H2 120.6
C3 C2 H2 120.6
C4 C3 C2 121.77(13)
C4 C3 Cl1 118.54(11)
C2 C3 Cl1 119.69(11)
C3 C4 C5 118.91(13)
C3 C4 H4 120.5
C5 C4 H4 120.5
C4 C5 C6 120.69(13)
C4 C5 H5 119.7
C6 C5 H5 119.7
C5 C6 C1 118.96(13)
C5 C6 C7 122.51(13)
C1 C6 C7 118.53(12)
O1 C7 C6 120.54(13)
O1 C7 C8 120.55(12)
C6 C7 C8 118.75(11)
C7 C8 C9 118.23(11)
C7 C8 C13 114.17(11)
C9 C8 C13 89.20(10)
C7 C8 H8 111.2
C9 C8 H8 111.2
C13 C8 H8 111.2
C10 C9 C8 117.69(12)
C10 C9 C11 117.75(12)
C8 C9 C11 89.36(10)
C10 C9 H9 110.2
C8 C9 H9 110.2
C11 C9 H9 110.2
C9 C10 H10A 109.5
C9 C10 H10B 109.5
H10A C10 H10B 109.5
C9 C10 H10C 109.5
H10A C10 H10C 109.5
H10B C10 H10C 109.5
C12 C11 C9 118.60(12)
C12 C11 C13 119.08(12)
C9 C11 C13 88.54(10)
C12 C11 H11 109.6
C9 C11 H11 109.6
C13 C11 H11 109.6
C11 C12 H12A 109.5
C11 C12 H12B 109.5
H12A C12 H12B 109.5
C11 C12 H12C 109.5
H12A C12 H12C 109.5
H12B C12 H12C 109.5
C14 C13 C8 118.32(11)
C14 C13 C11 114.34(11)
C8 C13 C11 88.12(10)
C14 C13 H13 111.4
C8 C13 H13 111.4
C11 C13 H13 111.4
O2 C14 C15 120.54(12)
O2 C14 C13 120.60(12)
C15 C14 C13 118.73(12)
C20 C15 C16 119.05(13)
C20 C15 C14 122.57(12)
C16 C15 C14 118.38(12)
C17 C16 C15 120.65(13)
C17 C16 H16 119.7
C15 C16 H16 119.7
C16 C17 C18 118.98(13)
C16 C17 H17 120.5
C18 C17 H17 120.5
C19 C18 C17 121.78(13)
C19 C18 Cl2 119.33(11)
C17 C18 Cl2 118.89(11)
C18 C19 C20 118.64(13)
C18 C19 H19 120.7
C20 C19 H19 120.7
C19 C20 C15 120.88(13)
C19 C20 H20 119.6
C15 C20 H20 119.6

loop_
_geom_bond_atom_site_label_1
_geom_bond_atom_site_label_2
_geom_bond_distance
_geom_bond_publ_flag
Cl1 C3 1.7426(15) yes
Cl2 C18 1.7410(16) yes
O1 C7 1.2200(17) ?
O2 C14 1.2203(18) ?
C1 C2 1.384(2) ?
C1 C6 1.400(2) ?
C1 H1 0.9500 ?
C2 C3 1.389(2) ?
C2 H2 0.9500 ?
C3 C4 1.386(2) ?
C4 C5 1.388(2) ?
C4 H4 0.9500 ?
C5 C6 1.398(2) ?
C5 H5 0.9500 ?
C6 C7 1.500(2) ?
C7 C8 1.516(2) ?
C8 C9 1.5447(19) ?
C8 C13 1.5588(19) ?
C8 H8 1.0000 ?
C9 C10 1.512(2) ?
C9 C11 1.5507(19) ?
C9 H9 1.0000 ?
C10 H10A 0.9800 ?
C10 H10B 0.9800 ?
C10 H10C 0.9800 ?
C11 C12 1.515(2) ?
C11 C13 1.5710(19) ?
C11 H11 1.0000 ?
C12 H12A 0.9800 ?
C12 H12B 0.9800 ?
C12 H12C 0.9800 ?
C13 C14 1.5080(19) ?
C13 H13 1.0000 ?
C14 C15 1.4955(19) ?
C15 C20 1.397(2) ?
C15 C16 1.3999(19) ?
C16 C17 1.379(2) ?
C16 H16 0.9500 ?
C17 C18 1.391(2) ?
C17 H17 0.9500 ?
C18 C19 1.384(2) ?
C19 C20 1.387(2) ?
C19 H19 0.9500 ?
C20 H20 0.9500 ?

loop_
_geom_torsion_atom_site_label_1
_geom_torsion_atom_site_label_2
_geom_torsion_atom_site_label_3
_geom_torsion_atom_site_label_4
_geom_torsion
C6 C1 C2 C3 0.5(2)
C1 C2 C3 C4 0.6(2)
C1 C2 C3 Cl1 -178.37(10)
C2 C3 C4 C5 -1.2(2)
Cl1 C3 C4 C5 177.84(10)
C3 C4 C5 C6 0.6(2)
C4 C5 C6 C1 0.4(2)
C4 C5 C6 C7 -178.68(12)
C2 C1 C6 C5 -1.0(2)
C2 C1 C6 C7 178.15(12)
C5 C6 C7 O1 -172.11(13)
C1 C6 C7 O1 8.81(19)
C5 C6 C7 C8 12.30(19)
C1 C6 C7 C8 -166.77(12)
O1 C7 C8 C9 10.86(19)
C6 C7 C8 C9 -173.55(11)
O1 C7 C8 C13 -92.05(16)
C6 C7 C8 C13 83.53(15)
C7 C8 C9 C10 104.86(15)
C13 C8 C9 C10 -137.94(12)
C7 C8 C9 C11 -133.82(12)
C13 C8 C9 C11 -16.61(10)
C10 C9 C11 C12 -99.57(16)
C8 C9 C11 C12 139.15(13)
C10 C9 C11 C13 137.76(12)
C8 C9 C11 C13 16.48(10)
C7 C8 C13 C14 -105.99(14)
C9 C8 C13 C14 133.19(12)
C7 C8 C13 C11 137.21(11)
C9 C8 C13 C11 16.40(10)
C12 C11 C13 C14 101.01(14)
C9 C11 C13 C14 -136.74(11)
C12 C11 C13 C8 -138.59(12)
C9 C11 C13 C8 -16.33(10)
C8 C13 C14 O2 -12.58(18)
C11 C13 C14 O2 89.12(15)
C8 C13 C14 C15 171.61(11)
C11 C13 C14 C15 -86.69(15)
O2 C14 C15 C20 177.59(12)
C13 C14 C15 C20 -6.60(18)
O2 C14 C15 C16 -3.13(18)
C13 C14 C15 C16 172.68(11)
C20 C15 C16 C17 -1.38(19)
C14 C15 C16 C17 179.32(12)
C15 C16 C17 C18 0.1(2)
C16 C17 C18 C19 1.3(2)
C16 C17 C18 Cl2 -178.46(10)
C17 C18 C19 C20 -1.4(2)
Cl2 C18 C19 C20 178.39(10)
C18 C19 C20 C15 0.0(2)
C16 C15 C20 C19 1.3(2)
C14 C15 C20 C19 -179.42(12)
